data_7158831
loop_
_publ_author_name
'Inami, Hazuki'
'Inagaki, Yusuke'
'Setaka, Wataru'

_publ_section_title
;
 Design of Rotational Potential in Phenyltriptycene Molecular Rotor by
 Exploiting CH/\p-Interaction between Tripticil Hydrogen and Phenyl
;
_journal_name_full 'Organic &amp; Biomolecular Chemistry'
_journal_paper_doi 10.1039/D2OB01179D
_journal_year 2022
_chemical_compound_source no
_chemical_formula_moiety 'C28 H19 Cl3 O2'
_chemical_formula_sum 'C28 H19 Cl3 O2'
_chemical_formula_weight 493.78
_chemical_melting_point 458.5(5)
_chemical_name_common (OMe)2PhTripCl3
_chemical_name_systematic PhenylTriptyceneDeriv.
_space_group_crystal_system orthorhombic
_space_group_IT_number 29
_space_group_name_Hall 'P 2c -2ac'
_space_group_name_H-M_alt 'P c a 21'
_atom_sites_solution_hydrogens geom
_audit_creation_method SHELXL-2018/3
_audit_update_record
;
2022-06-30 deposited with the CCDC.	2022-08-19 downloaded from the CCDC.
;
_cell_angle_alpha 90
_cell_angle_beta 90
_cell_angle_gamma 90
_cell_formula_units_Z 8
_cell_length_a 15.5816(4)
_cell_length_b 9.3605(2)
_cell_length_c 31.6875(8)
_cell_measurement_reflns_used 9837
_cell_measurement_temperature 173(2)
_cell_measurement_theta_max 74.45
_cell_measurement_theta_min 3.98
_cell_volume 4621.67(19)
_computing_cell_refinement 'Bruker SAINT'
_computing_data_collection 'Bruker APEX3'
_computing_data_reduction 'Bruker SAINT'
_computing_molecular_graphics 'Ortep-3 for Windows (Farrugia, 1997)'
_computing_publication_material 'WinGX (Farrugia, 1999)'
_computing_structure_refinement 'SHELXL-2018 (Sheldrick, 2018)'
_computing_structure_solution 'SIR-2019 (IUCr)'
_diffrn_ambient_temperature 173(2)
_diffrn_detector_area_resol_mean 7.3910
_diffrn_measured_fraction_theta_full 0.999
_diffrn_measured_fraction_theta_max 0.998
_diffrn_measurement_device_type 'BrukerD8 goniometer'
_diffrn_measurement_method 'omega and phi scans'
_diffrn_radiation_type CuK\a
_diffrn_radiation_wavelength 1.54178
_diffrn_reflns_av_R_equivalents 0.0508
_diffrn_reflns_av_unetI/netI 0.0467
_diffrn_reflns_Laue_measured_fraction_full 0.999
_diffrn_reflns_Laue_measured_fraction_max 0.998
_diffrn_reflns_limit_h_max 19
_diffrn_reflns_limit_h_min -19
_diffrn_reflns_limit_k_max 11
_diffrn_reflns_limit_k_min -11
_diffrn_reflns_limit_l_max 38
_diffrn_reflns_limit_l_min -39
_diffrn_reflns_number 38013
_diffrn_reflns_point_group_measured_fraction_full 0.999
_diffrn_reflns_point_group_measured_fraction_max 0.998
_diffrn_reflns_theta_full 67.679
_diffrn_reflns_theta_max 74.596
_diffrn_reflns_theta_min 2.789
_diffrn_source 'shield tube'
_exptl_absorpt_coefficient_mu 3.784
_exptl_absorpt_correction_T_max 0.556
_exptl_absorpt_correction_T_min 0.410
_exptl_absorpt_correction_type multi-scan
_exptl_absorpt_process_details 'SADABS Bruker'
_exptl_crystal_colour colorless
_exptl_crystal_density_diffrn 1.419
_exptl_crystal_description prism
_exptl_crystal_F_000 2032
_exptl_crystal_recrystallization_method 'Re-crystallisation from solvent: methanol'
_exptl_crystal_size_max 0.370
_exptl_crystal_size_mid 0.220
_exptl_crystal_size_min 0.170
_refine_diff_density_max 0.766
_refine_diff_density_min -0.461
_refine_diff_density_rms 0.075
_refine_ls_abs_structure_details
;
 Refined as a perfect inversion twin.
;
_refine_ls_abs_structure_Flack 0.5
_refine_ls_extinction_method none
_refine_ls_goodness_of_fit_ref 1.090
_refine_ls_hydrogen_treatment constr
_refine_ls_matrix_type full
_refine_ls_number_parameters 625
_refine_ls_number_reflns 8907
_refine_ls_number_restraints 7
_refine_ls_restrained_S_all 1.090
_refine_ls_R_factor_all 0.0638
_refine_ls_R_factor_gt 0.0600
_refine_ls_shift/su_max 0.000
_refine_ls_shift/su_mean 0.000
_refine_ls_structure_factor_coef Fsqd
_refine_ls_weighting_details 'w=1/[\s^2^(Fo^2^)+(0.0673P)^2^+7.4745P] where P=(Fo^2^+2Fc^2^)/3'
_refine_ls_weighting_scheme calc
_refine_ls_wR_factor_gt 0.1566
_refine_ls_wR_factor_ref 0.1590
_reflns_Friedel_coverage 0.962
_reflns_Friedel_fraction_full 0.999
_reflns_Friedel_fraction_max 0.998
_reflns_number_gt 8341
_reflns_number_total 8907
_reflns_threshold_expression 'I > 2\s(I)'
_cod_data_source_file d2ob01179d2.cif
_cod_data_source_block (OMe)2PhTripCl3
_cod_depositor_comments
;
The following automatic conversions were performed:

data item '_chemical_melting_point' value '458-459 K' was changed to
'458.5(5)' -- the average value was taken and precision was
estimated.

Automatic conversion script
Id: cif_fix_values 7556 2019-12-06 15:28:31Z antanas 
;
_cod_database_code 7158831
_shelx_shelxl_version_number 2018/3
_shelx_space_group_comment
;
The symmetry employed for this shelxl refinement is uniquely defined
by the following loop, which should always be used as a source of
symmetry information in preference to the above space-group names.
They are only intended as comments.
;
_shelx_estimated_absorpt_t_min 0.335
_shelx_estimated_absorpt_t_max 0.566

loop_
_space_group_symop_operation_xyz
'x, y, z'
'-x, -y, z+1/2'
'-x+1/2, y, z+1/2'
'x+1/2, -y, z'

loop_
_atom_site_label
_atom_site_type_symbol
_atom_site_fract_x
_atom_site_fract_y
_atom_site_fract_z
_atom_site_U_iso_or_equiv
_atom_site_adp_type
_atom_site_occupancy
_atom_site_site_symmetry_order
_atom_site_calc_flag
_atom_site_refinement_flags_posn
_atom_site_refinement_flags_adp
_atom_site_refinement_flags_occupancy
_atom_site_disorder_assembly
_atom_site_disorder_group
O1 O 0.3119(3) 0.5519(8) 0.21899(15) 0.0499(14) Uani 1 1 d . . . . .
O2 O 0.0476(3) 0.6303(6) 0.29836(18) 0.0467(13) Uani 1 1 d . . . . .
Cl1 Cl 0.22299(14) 0.53464(19) 0.40020(6) 0.0481(5) Uani 1 1 d . . . . .
Cl2 Cl 0.33388(14) 1.0880(2) 0.49350(7) 0.0570(5) Uani 1 1 d . . . . .
Cl3 Cl 0.57771(13) 1.0737(2) 0.41626(7) 0.0371(6) Uani 0.781(6) 1 d . . P A 1
Cl4 Cl 0.3797(6) 1.3420(7) 0.3662(3) 0.042(2) Uani 0.219(6) 1 d . . P A 2
C1 C 0.2695(4) 0.7219(7) 0.3196(2) 0.0318(14) Uani 1 1 d . . . . .
C2 C 0.3102(4) 0.6729(9) 0.2841(2) 0.0383(16) Uani 1 1 d . . . . .
H2 H 0.370287 0.685944 0.280961 0.046 Uiso 1 1 calc R U . . .
C3 C 0.2635(4) 0.6035(8) 0.2523(2) 0.0364(15) Uani 1 1 d . . . . .
C4 C 0.1760(4) 0.5849(8) 0.2559(2) 0.0390(16) Uani 1 1 d . . . . .
H4 H 0.144704 0.535883 0.234676 0.047 Uiso 1 1 calc R U . . .
C5 C 0.1341(4) 0.6397(8) 0.2916(2) 0.0337(14) Uani 1 1 d . . . . .
C6 C 0.1805(4) 0.7086(7) 0.3234(2) 0.0320(14) Uani 1 1 d . . . . .
H6 H 0.151790 0.745978 0.347436 0.038 Uiso 1 1 calc R U . . .
C7 C 0.3149(4) 0.8210(7) 0.3509(2) 0.0307(14) Uani 1 1 d . . . . .
C8 C 0.3811(5) 1.0218(7) 0.3978(3) 0.0378(17) Uani 1 1 d . . . . .
H8 H 0.407278 1.097420 0.416014 0.045 Uiso 1 1 calc R U . . .
C9 C 0.2868(4) 0.8122(6) 0.3984(2) 0.0296(13) Uani 1 1 d . . . . .
C10 C 0.2452(4) 0.7021(7) 0.4210(2) 0.0359(14) Uani 1 1 d . . . . .
C11 C 0.2259(5) 0.7196(8) 0.4634(2) 0.0401(16) Uani 1 1 d . . . . .
H11 H 0.195410 0.646213 0.477719 0.048 Uiso 1 1 calc R U . . .
C12 C 0.2493(5) 0.8379(8) 0.4850(2) 0.0423(16) Uani 1 1 d . . . . .
H12 H 0.232769 0.850359 0.513655 0.051 Uiso 1 1 calc R U . . .
C13 C 0.2975(4) 0.9402(7) 0.4646(2) 0.0370(15) Uani 1 1 d . . . . .
C14 C 0.3174(4) 0.9272(6) 0.4222(2) 0.0298(13) Uani 1 1 d . . . . .
C15 C 0.4132(4) 0.8074(7) 0.3568(2) 0.0297(13) Uani 1 1 d . . . . .
C16 C 0.4655(4) 0.6946(7) 0.3452(2) 0.0330(14) Uani 1 1 d . . . . .
H16 H 0.441729 0.612538 0.332007 0.040 Uiso 1 1 calc R U . . .
C17 C 0.5541(4) 0.7025(8) 0.3531(2) 0.0371(15) Uani 1 1 d . . . . .
H17 H 0.590408 0.626576 0.344359 0.044 Uiso 1 1 calc R U . . .
C18 C 0.5893(4) 0.8206(8) 0.3736(2) 0.0350(15) Uani 1 1 d . . . . .
H18 H 0.649392 0.827117 0.378108 0.042 Uiso 1 1 calc R U . . .
C19 C 0.5351(4) 0.9278(7) 0.3871(2) 0.0315(14) Uani 1 1 d . . . . .
H19 H 0.558464 1.007602 0.401648 0.038 Uiso 0.219(6) 1 calc R U P A 1
C20 C 0.4469(4) 0.9217(7) 0.3799(2) 0.0298(13) Uani 1 1 d . . . . .
C21 C 0.2971(4) 0.9775(8) 0.3357(3) 0.0337(16) Uani 1 1 d . . . . .
C22 C 0.2524(5) 1.0139(10) 0.2990(3) 0.052(2) Uani 1 1 d . . . . .
H22 H 0.228647 0.943210 0.280980 0.062 Uiso 1 1 calc R U . . .
C23 C 0.2445(6) 1.1595(12) 0.2903(4) 0.070(3) Uani 1 1 d . . . . .
H23 H 0.211983 1.187173 0.266269 0.084 Uiso 1 1 calc R U . . .
C24 C 0.2805(5) 1.2630(11) 0.3141(4) 0.071(4) Uani 1 1 d . . . . .
H24 H 0.274528 1.360637 0.306487 0.085 Uiso 1 1 calc R U . . .
C25 C 0.3261(5) 1.2246(10) 0.3498(4) 0.059(3) Uani 1 1 d . . . . .
H25 H 0.352623 1.295801 0.366716 0.071 Uiso 0.781(6) 1 calc R U P . .
C26 C 0.3328(4) 1.0837(8) 0.3605(3) 0.0381(16) Uani 1 1 d . . . . .
C27 C 0.2686(6) 0.4850(9) 0.1861(3) 0.046(2) Uani 1 1 d . . . . .
H27A H 0.309912 0.453616 0.164763 0.069 Uiso 1 1 calc R U . . .
H27B H 0.237355 0.402001 0.197093 0.069 Uiso 1 1 calc R U . . .
H27C H 0.227871 0.552202 0.173424 0.069 Uiso 1 1 calc R U . . .
C28 C -0.0041(5) 0.5786(9) 0.2660(3) 0.0473(19) Uani 1 1 d . . . . .
H28A H -0.064110 0.577875 0.275231 0.071 Uiso 1 1 calc R U . . .
H28B H 0.001771 0.640162 0.241134 0.071 Uiso 1 1 calc R U . . .
H28C H 0.013654 0.481146 0.258740 0.071 Uiso 1 1 calc R U . . .
O3 O 0.4376(3) 0.9391(6) 0.73771(16) 0.0389(11) Uani 1 1 d . . . . .
O4 O 0.6993(3) 0.8922(5) 0.66030(17) 0.0382(11) Uani 1 1 d . . . . .
Cl11 Cl 0.52438(12) 0.97591(16) 0.55690(6) 0.0405(4) Uani 1 1 d . . . . .
Cl12 Cl 0.42349(14) 0.4226(2) 0.46022(6) 0.0511(5) Uani 1 1 d . . . . .
Cl13 Cl 0.17779(10) 0.42124(18) 0.53735(6) 0.0323(5) Uani 0.878(6) 1 d . . P B 3
Cl14 Cl 0.3593(10) 0.1604(14) 0.5856(6) 0.053(5) Uani 0.122(6) 1 d . . P B 4
C51 C 0.4795(4) 0.7806(6) 0.6356(2) 0.0243(12) Uani 1 1 d . . . . .
C52 C 0.4386(4) 0.8283(6) 0.67217(19) 0.0261(12) Uani 1 1 d . . . . .
H52 H 0.378899 0.811796 0.675769 0.031 Uiso 1 1 calc R U . . .
C53 C 0.4841(4) 0.8996(6) 0.7033(2) 0.0281(12) Uani 1 1 d . . . . .
C54 C 0.5723(4) 0.9225(6) 0.6998(2) 0.0283(13) Uani 1 1 d . . . . .
H54 H 0.603436 0.971624 0.721112 0.034 Uiso 1 1 calc R U . . .
C55 C 0.6130(4) 0.8698(7) 0.6636(2) 0.0286(13) Uani 1 1 d . . . . .
C56 C 0.5687(4) 0.7992(7) 0.63221(19) 0.0274(12) Uani 1 1 d . . . . .
H56 H 0.598501 0.763062 0.608321 0.033 Uiso 1 1 calc R U . . .
C57 C 0.4357(4) 0.6851(6) 0.60318(19) 0.0236(12) Uani 1 1 d . . . . .
C58 C 0.3736(4) 0.4817(6) 0.5550(2) 0.0263(13) Uani 1 1 d . . . . .
H58 H 0.349675 0.405379 0.536320 0.032 Uiso 1 1 calc R U . . .
C59 C 0.4636(4) 0.6959(6) 0.5567(2) 0.0264(12) Uani 1 1 d . . . . .
C60 C 0.5032(4) 0.8073(6) 0.5356(2) 0.0293(12) Uani 1 1 d . . . . .
C61 C 0.5249(5) 0.7957(7) 0.4927(2) 0.0363(15) Uani 1 1 d . . . . .
H61 H 0.555104 0.870792 0.478988 0.044 Uiso 1 1 calc R U . . .
C62 C 0.5021(5) 0.6747(8) 0.4705(2) 0.0404(16) Uani 1 1 d . . . . .
H62 H 0.518506 0.664903 0.441804 0.048 Uiso 1 1 calc R U . . .
C63 C 0.4561(4) 0.5688(7) 0.4897(2) 0.0355(14) Uani 1 1 d . . . . .
C64 C 0.4343(4) 0.5799(6) 0.5319(2) 0.0294(12) Uani 1 1 d . . . . .
C65 C 0.3368(4) 0.6894(6) 0.5985(2) 0.0265(12) Uani 1 1 d . . . . .
C66 C 0.2808(4) 0.7964(7) 0.6116(2) 0.0345(14) Uani 1 1 d . . . . .
H66 H 0.302107 0.877969 0.626061 0.041 Uiso 1 1 calc R U . . .
C67 C 0.1931(4) 0.7833(8) 0.6035(2) 0.0392(16) Uani 1 1 d . . . . .
H67 H 0.154965 0.855664 0.612902 0.047 Uiso 1 1 calc R U . . .
C68 C 0.1613(4) 0.6680(8) 0.5821(2) 0.0355(14) Uani 1 1 d . . . . .
H68 H 0.101271 0.658133 0.577872 0.043 Uiso 1 1 calc R U . . .
C69 C 0.2183(4) 0.5643(7) 0.5666(2) 0.0299(13) Uani 1 1 d . . . . .
H69 H 0.196874 0.484920 0.551157 0.036 Uiso 0.122(6) 1 calc R U P B 3
C70 C 0.3039(4) 0.5775(6) 0.57353(19) 0.0265(12) Uani 1 1 d . . . . .
C71 C 0.4550(4) 0.5280(6) 0.6180(2) 0.0257(13) Uani 1 1 d . . . . .
C72 C 0.4988(5) 0.4892(7) 0.6541(2) 0.0270(14) Uani 1 1 d . . . . .
H72 H 0.522397 0.560658 0.671981 0.032 Uiso 1 1 calc R U . . .
C73 C 0.5087(4) 0.3436(8) 0.6645(2) 0.0373(15) Uani 1 1 d . . . . .
H73 H 0.537722 0.317034 0.689695 0.045 Uiso 1 1 calc R U . . .
C74 C 0.4758(5) 0.2381(7) 0.6377(3) 0.0411(18) Uani 1 1 d . . . . .
H74 H 0.482745 0.139851 0.644308 0.049 Uiso 1 1 calc R U . . .
C75 C 0.4324(5) 0.2795(7) 0.6009(2) 0.0345(15) Uani 1 1 d . . . . .
H75 H 0.411319 0.208923 0.581965 0.041 Uiso 0.878(6) 1 calc R U P . .
C76 C 0.4204(4) 0.4222(6) 0.5920(2) 0.0286(13) Uani 1 1 d . . . . .
C77 C 0.4841(6) 0.9980(12) 0.7727(3) 0.058(3) Uani 1 1 d . . . . .
H77A H 0.443958 1.022211 0.795425 0.087 Uiso 1 1 calc R U . . .
H77B H 0.525738 0.927673 0.783033 0.087 Uiso 1 1 calc R U . . .
H77C H 0.514488 1.084422 0.763644 0.087 Uiso 1 1 calc R U . . .
C78 C 0.7461(6) 0.8446(12) 0.6262(4) 0.043(3) Uani 0.659(16) 1 d . . P C 5
H78A H 0.806451 0.871259 0.629836 0.065 Uiso 0.659(16) 1 calc R U P C 5
H78B H 0.741323 0.740466 0.624159 0.065 Uiso 0.659(16) 1 calc R U P C 5
H78C H 0.723735 0.888327 0.600326 0.065 Uiso 0.659(16) 1 calc R U P C 5
C178 C 0.7497(11) 0.953(2) 0.6913(6) 0.032(5) Uani 0.341(16) 1 d . U P C 6
H17A H 0.809313 0.957678 0.681587 0.047 Uiso 0.341(16) 1 calc R U P C 6
H17B H 0.728949 1.049714 0.697393 0.047 Uiso 0.341(16) 1 calc R U P C 6
H17C H 0.746522 0.894877 0.716986 0.047 Uiso 0.341(16) 1 calc R U P C 6

loop_
_atom_site_aniso_label
_atom_site_aniso_U_11
_atom_site_aniso_U_22
_atom_site_aniso_U_33
_atom_site_aniso_U_23
_atom_site_aniso_U_13
_atom_site_aniso_U_12
O1 0.032(3) 0.095(4) 0.023(2) -0.004(3) -0.004(2) -0.006(3)
O2 0.028(2) 0.064(3) 0.048(3) 0.007(3) -0.010(2) -0.010(2)
Cl1 0.0633(13) 0.0360(8) 0.0450(10) 0.0031(8) -0.0120(9) -0.0175(8)
Cl2 0.0666(12) 0.0467(10) 0.0575(12) -0.0171(9) -0.0073(10) -0.0134(9)
Cl3 0.0323(11) 0.0388(11) 0.0402(12) 0.0083(9) -0.0084(8) -0.0145(8)
Cl4 0.064(5) 0.023(3) 0.039(4) -0.009(3) 0.000(3) -0.005(3)
C1 0.029(3) 0.043(3) 0.024(3) 0.005(3) -0.004(3) 0.000(3)
C2 0.025(3) 0.063(5) 0.027(3) 0.007(3) -0.007(3) -0.007(3)
C3 0.038(4) 0.051(4) 0.020(3) 0.007(3) 0.001(3) 0.001(3)
C4 0.036(4) 0.053(4) 0.028(3) 0.008(3) -0.010(3) -0.005(3)
C5 0.025(3) 0.049(4) 0.027(3) 0.001(3) -0.002(2) -0.002(3)
C6 0.028(3) 0.043(3) 0.025(3) 0.001(3) -0.005(2) -0.002(3)
C7 0.023(3) 0.041(3) 0.028(3) 0.015(3) -0.004(2) -0.006(3)
C8 0.032(4) 0.026(3) 0.055(5) 0.012(3) -0.008(4) -0.009(3)
C9 0.023(3) 0.034(3) 0.032(3) 0.004(3) 0.000(2) -0.005(2)
C10 0.038(3) 0.034(3) 0.036(4) -0.002(3) -0.002(3) -0.012(3)
C11 0.046(4) 0.043(4) 0.031(3) 0.011(3) -0.003(3) -0.013(3)
C12 0.054(4) 0.046(4) 0.027(3) -0.001(3) 0.002(3) -0.008(3)
C13 0.038(3) 0.035(3) 0.037(4) -0.002(3) -0.008(3) -0.007(3)
C14 0.030(3) 0.026(3) 0.033(3) 0.006(2) -0.003(3) 0.002(2)
C15 0.024(3) 0.038(3) 0.027(3) 0.014(3) -0.005(2) -0.001(2)
C16 0.027(3) 0.036(3) 0.035(4) 0.005(3) -0.004(3) -0.001(3)
C17 0.030(3) 0.045(4) 0.036(4) 0.011(3) -0.004(3) 0.008(3)
C18 0.024(3) 0.045(4) 0.036(3) 0.015(3) -0.008(3) -0.004(3)
C19 0.029(3) 0.035(3) 0.030(3) 0.011(3) -0.011(3) -0.014(3)
C20 0.028(3) 0.033(3) 0.029(3) 0.015(3) -0.005(2) -0.004(2)
C21 0.019(3) 0.040(3) 0.041(4) 0.019(3) -0.001(3) -0.002(3)
C22 0.023(4) 0.071(5) 0.062(6) 0.033(4) -0.014(4) -0.004(3)
C23 0.034(4) 0.085(7) 0.092(7) 0.055(6) -0.012(5) 0.000(4)
C24 0.028(4) 0.064(6) 0.122(9) 0.064(6) 0.001(5) 0.004(4)
C25 0.030(4) 0.054(5) 0.094(7) 0.033(5) -0.001(4) -0.007(3)
C26 0.021(3) 0.039(4) 0.054(5) 0.013(3) 0.001(3) -0.001(3)
C27 0.051(5) 0.064(5) 0.023(4) 0.001(3) 0.004(4) 0.007(4)
C28 0.043(4) 0.063(5) 0.035(4) 0.006(4) -0.007(3) -0.014(4)
O3 0.034(2) 0.053(3) 0.029(2) -0.011(2) 0.004(2) 0.000(2)
O4 0.024(2) 0.045(3) 0.045(3) -0.004(2) 0.000(2) -0.0041(19)
Cl11 0.0507(10) 0.0260(7) 0.0450(10) 0.0045(7) -0.0141(8) -0.0039(7)
Cl12 0.0719(13) 0.0478(10) 0.0336(9) -0.0127(8) -0.0036(8) -0.0131(9)
Cl13 0.0310(9) 0.0320(9) 0.0339(9) 0.0013(7) -0.0057(7) -0.0105(6)
Cl14 0.050(9) 0.023(6) 0.087(13) 0.012(7) 0.017(8) -0.008(6)
C51 0.026(3) 0.022(3) 0.025(3) 0.003(2) -0.006(2) 0.000(2)
C52 0.022(3) 0.024(3) 0.032(3) 0.003(2) -0.001(2) 0.001(2)
C53 0.026(3) 0.028(3) 0.030(3) -0.002(2) 0.001(2) 0.003(2)
C54 0.029(3) 0.030(3) 0.026(3) -0.002(2) -0.006(2) -0.001(2)
C55 0.021(3) 0.032(3) 0.033(3) 0.003(3) -0.004(2) -0.002(2)
C56 0.027(3) 0.031(3) 0.025(3) 0.001(2) -0.001(2) 0.004(2)
C57 0.022(3) 0.023(3) 0.026(3) -0.002(2) -0.005(2) 0.002(2)
C58 0.024(3) 0.029(3) 0.025(3) -0.004(2) -0.006(3) -0.001(2)
C59 0.027(3) 0.024(2) 0.028(3) 0.004(2) -0.009(2) 0.003(2)
C60 0.035(3) 0.025(3) 0.028(3) 0.003(2) -0.010(3) 0.001(2)
C61 0.044(4) 0.035(3) 0.030(3) 0.007(3) -0.003(3) -0.009(3)
C62 0.049(4) 0.047(4) 0.025(3) 0.007(3) -0.003(3) 0.002(3)
C63 0.041(4) 0.033(3) 0.032(3) -0.005(3) -0.007(3) 0.001(3)
C64 0.029(3) 0.026(3) 0.033(3) -0.003(3) -0.005(3) 0.001(2)
C65 0.026(3) 0.025(3) 0.028(3) 0.004(2) -0.004(2) -0.001(2)
C66 0.032(3) 0.035(3) 0.036(4) -0.004(3) -0.014(3) 0.005(3)
C67 0.030(3) 0.042(4) 0.046(4) -0.004(3) -0.007(3) 0.011(3)
C68 0.027(3) 0.046(4) 0.033(3) 0.005(3) -0.008(3) -0.002(3)
C69 0.033(3) 0.031(3) 0.025(3) 0.010(2) -0.003(3) -0.004(2)
C70 0.032(3) 0.022(3) 0.026(3) 0.005(2) -0.002(2) -0.001(2)
C71 0.025(3) 0.024(3) 0.029(3) 0.002(2) 0.001(3) 0.002(2)
C72 0.026(3) 0.030(3) 0.025(3) 0.002(2) 0.002(3) 0.002(2)
C73 0.032(3) 0.041(4) 0.039(4) 0.017(3) -0.008(3) 0.002(3)
C74 0.040(4) 0.026(3) 0.058(5) 0.013(3) -0.013(4) -0.002(3)
C75 0.037(3) 0.022(3) 0.045(4) 0.001(3) -0.006(3) -0.001(3)
C76 0.027(3) 0.022(3) 0.037(4) 0.005(2) -0.004(3) -0.002(2)
C77 0.032(5) 0.104(7) 0.037(5) -0.034(4) -0.004(4) 0.002(4)
C78 0.025(5) 0.043(6) 0.061(7) -0.011(5) 0.005(4) 0.004(4)
C178 0.023(8) 0.048(9) 0.024(8) 0.003(7) -0.008(6) -0.018(7)

loop_
_atom_type_symbol
_atom_type_description
_atom_type_scat_dispersion_real
_atom_type_scat_dispersion_imag
_atom_type_scat_source
C C 0.0181 0.0091 'International Tables Vol C Tables 4.2.6.8 and 6.1.1.4'
H H 0.0000 0.0000 'International Tables Vol C Tables 4.2.6.8 and 6.1.1.4'
O O 0.0492 0.0322 'International Tables Vol C Tables 4.2.6.8 and 6.1.1.4'
Cl Cl 0.3639 0.7018 'International Tables Vol C Tables 4.2.6.8 and 6.1.1.4'

loop_
_geom_angle_atom_site_label_1
_geom_angle_atom_site_label_2
_geom_angle_atom_site_label_3
_geom_angle
_geom_angle_site_symmetry_1
_geom_angle_site_symmetry_3
_geom_angle_publ_flag
C3 O1 C27 117.6(6) . . ?
C5 O2 C28 118.5(6) . . ?
C2 C1 C6 119.9(6) . . ?
C2 C1 C7 121.5(6) . . ?
C6 C1 C7 117.2(6) . . ?
C1 C2 C3 120.4(6) . . ?
C1 C2 H2 119.8 . . ?
C3 C2 H2 119.8 . . ?
C4 C3 O1 124.0(6) . . ?
C4 C3 C2 120.7(7) . . ?
O1 C3 C2 115.2(6) . . ?
C3 C4 C5 118.8(6) . . ?
C3 C4 H4 120.6 . . ?
C5 C4 H4 120.6 . . ?
O2 C5 C6 115.3(6) . . ?
O2 C5 C4 124.1(6) . . ?
C6 C5 C4 120.6(6) . . ?
C1 C6 C5 119.5(6) . . ?
C1 C6 H6 120.2 . . ?
C5 C6 H6 120.2 . . ?
C1 C7 C15 119.0(6) . . ?
C1 C7 C21 106.6(5) . . ?
C15 C7 C21 106.8(5) . . ?
C1 C7 C9 117.4(5) . . ?
C15 C7 C9 99.0(5) . . ?
C21 C7 C9 107.2(6) . . ?
C20 C8 C26 106.3(7) . . ?
C20 C8 C14 105.7(5) . . ?
C26 C8 C14 107.0(5) . . ?
C20 C8 H8 112.4 . . ?
C26 C8 H8 112.4 . . ?
C14 C8 H8 112.4 . . ?
C14 C9 C10 116.5(6) . . ?
C14 C9 C7 112.4(5) . . ?
C10 C9 C7 130.7(6) . . ?
C11 C10 C9 120.2(6) . . ?
C11 C10 Cl1 115.5(5) . . ?
C9 C10 Cl1 124.0(5) . . ?
C12 C11 C10 121.9(7) . . ?
C12 C11 H11 119.0 . . ?
C10 C11 H11 119.0 . . ?
C11 C12 C13 118.6(7) . . ?
C11 C12 H12 120.7 . . ?
C13 C12 H12 120.7 . . ?
C12 C13 C14 121.1(6) . . ?
C12 C13 Cl2 118.6(6) . . ?
C14 C13 Cl2 120.3(5) . . ?
C13 C14 C9 121.0(6) . . ?
C13 C14 C8 125.6(6) . . ?
C9 C14 C8 113.1(6) . . ?
C16 C15 C20 120.2(6) . . ?
C16 C15 C7 127.9(6) . . ?
C20 C15 C7 111.7(6) . . ?
C15 C16 C17 119.4(6) . . ?
C15 C16 H16 120.3 . . ?
C17 C16 H16 120.3 . . ?
C18 C17 C16 120.7(6) . . ?
C18 C17 H17 119.6 . . ?
C16 C17 H17 119.6 . . ?
C19 C18 C17 118.8(6) . . ?
C19 C18 H18 120.6 . . ?
C17 C18 H18 120.6 . . ?
C18 C19 C20 121.4(6) . . ?
C18 C19 Cl3 119.5(5) . . ?
C20 C19 Cl3 119.0(6) . . ?
C18 C19 H19 119.3 . . ?
C20 C19 H19 119.3 . . ?
Cl3 C19 H19 2.3 . . ?
C19 C20 C15 119.1(6) . . ?
C19 C20 C8 125.8(6) . . ?
C15 C20 C8 114.9(6) . . ?
C26 C21 C22 119.9(7) . . ?
C26 C21 C7 115.1(6) . . ?
C22 C21 C7 124.9(7) . . ?
C23 C22 C21 116.6(9) . . ?
C23 C22 H22 121.7 . . ?
C21 C22 H22 121.7 . . ?
C24 C23 C22 123.5(9) . . ?
C24 C23 H23 118.2 . . ?
C22 C23 H23 118.2 . . ?
C23 C24 C25 119.0(8) . . ?
C23 C24 H24 120.5 . . ?
C25 C24 H24 120.5 . . ?
C26 C25 C24 119.6(10) . . ?
C26 C25 H25 120.2 . . ?
C24 C25 H25 120.2 . . ?
C25 C26 C21 121.3(8) . . ?
C25 C26 C8 127.0(8) . . ?
C21 C26 C8 111.6(6) . . ?
O1 C27 H27A 109.5 . . ?
O1 C27 H27B 109.5 . . ?
H27A C27 H27B 109.5 . . ?
O1 C27 H27C 109.5 . . ?
H27A C27 H27C 109.5 . . ?
H27B C27 H27C 109.5 . . ?
O2 C28 H28A 109.5 . . ?
O2 C28 H28B 109.5 . . ?
H28A C28 H28B 109.5 . . ?
O2 C28 H28C 109.5 . . ?
H28A C28 H28C 109.5 . . ?
H28B C28 H28C 109.5 . . ?
C53 O3 C77 117.1(6) . . ?
C55 O4 C78 122.1(6) . . ?
C55 O4 C178 124.7(9) . . ?
C52 C51 C56 118.4(6) . . ?
C52 C51 C57 122.9(5) . . ?
C56 C51 C57 117.6(6) . . ?
C53 C52 C51 120.7(5) . . ?
C53 C52 H52 119.6 . . ?
C51 C52 H52 119.6 . . ?
O3 C53 C52 115.4(5) . . ?
O3 C53 C54 123.1(6) . . ?
C52 C53 C54 121.5(6) . . ?
C53 C54 C55 117.2(5) . . ?
C53 C54 H54 121.4 . . ?
C55 C54 H54 121.4 . . ?
O4 C55 C56 120.8(6) . . ?
O4 C55 C54 117.0(6) . . ?
C56 C55 C54 122.2(5) . . ?
C55 C56 C51 119.9(6) . . ?
C55 C56 H56 120.0 . . ?
C51 C56 H56 120.0 . . ?
C51 C57 C59 118.8(5) . . ?
C51 C57 C65 119.7(5) . . ?
C59 C57 C65 100.8(5) . . ?
C51 C57 C71 105.1(5) . . ?
C59 C57 C71 107.1(5) . . ?
C65 C57 C71 104.1(5) . . ?
C76 C58 C64 107.7(5) . . ?
C76 C58 C70 105.4(6) . . ?
C64 C58 C70 106.0(5) . . ?
C76 C58 H58 112.5 . . ?
C64 C58 H58 112.5 . . ?
C70 C58 H58 112.5 . . ?
C60 C59 C64 116.9(6) . . ?
C60 C59 C57 129.6(6) . . ?
C64 C59 C57 112.9(5) . . ?
C59 C60 C61 121.2(6) . . ?
C59 C60 Cl11 125.2(5) . . ?
C61 C60 Cl11 113.5(5) . . ?
C62 C61 C60 119.5(6) . . ?
C62 C61 H61 120.2 . . ?
C60 C61 H61 120.2 . . ?
C63 C62 C61 120.4(7) . . ?
C63 C62 H62 119.8 . . ?
C61 C62 H62 119.8 . . ?
C62 C63 C64 120.3(6) . . ?
C62 C63 Cl12 119.2(6) . . ?
C64 C63 Cl12 120.5(5) . . ?
C63 C64 C59 121.0(6) . . ?
C63 C64 C58 125.3(6) . . ?
C59 C64 C58 113.6(6) . . ?
C66 C65 C70 118.4(5) . . ?
C66 C65 C57 127.8(6) . . ?
C70 C65 C57 113.4(5) . . ?
C65 C66 C67 119.6(6) . . ?
C65 C66 H66 120.2 . . ?
C67 C66 H66 120.2 . . ?
C68 C67 C66 121.1(6) . . ?
C68 C67 H67 119.4 . . ?
C66 C67 H67 119.4 . . ?
C67 C68 C69 119.3(6) . . ?
C67 C68 H68 120.3 . . ?
C69 C68 H68 120.3 . . ?
C70 C69 C68 120.1(6) . . ?
C70 C69 Cl13 120.7(5) . . ?
C68 C69 Cl13 119.2(5) . . ?
C70 C69 H69 120.0 . . ?
C68 C69 H69 120.0 . . ?
Cl13 C69 H69 1.4 . . ?
C69 C70 C65 121.1(6) . . ?
C69 C70 C58 125.7(6) . . ?
C65 C70 C58 113.2(5) . . ?
C72 C71 C76 119.5(6) . . ?
C72 C71 C57 126.0(6) . . ?
C76 C71 C57 114.4(5) . . ?
C71 C72 C73 120.1(6) . . ?
C71 C72 H72 119.9 . . ?
C73 C72 H72 119.9 . . ?
C74 C73 C72 119.9(6) . . ?
C74 C73 H73 120.0 . . ?
C72 C73 H73 120.0 . . ?
C73 C74 C75 119.2(6) . . ?
C73 C74 H74 120.4 . . ?
C75 C74 H74 120.4 . . ?
C76 C75 C74 120.1(6) . . ?
C76 C75 H75 119.9 . . ?
C74 C75 H75 119.9 . . ?
C75 C76 C71 121.1(6) . . ?
C75 C76 C58 126.1(6) . . ?
C71 C76 C58 112.9(5) . . ?
O3 C77 H77A 109.5 . . ?
O3 C77 H77B 109.5 . . ?
H77A C77 H77B 109.5 . . ?
O3 C77 H77C 109.5 . . ?
H77A C77 H77C 109.5 . . ?
H77B C77 H77C 109.5 . . ?
O4 C78 H78A 109.5 . . ?
O4 C78 H78B 109.5 . . ?
H78A C78 H78B 109.5 . . ?
O4 C78 H78C 109.5 . . ?
H78A C78 H78C 109.5 . . ?
H78B C78 H78C 109.5 . . ?
O4 C178 H17A 109.5 . . ?
O4 C178 H17B 109.5 . . ?
H17A C178 H17B 109.5 . . ?
O4 C178 H17C 109.5 . . ?
H17A C178 H17C 109.5 . . ?
H17B C178 H17C 109.5 . . ?

loop_
_geom_bond_atom_site_label_1
_geom_bond_atom_site_label_2
_geom_bond_distance
_geom_bond_site_symmetry_2
_geom_bond_publ_flag
O1 C3 1.384(9) . ?
O1 C27 1.390(10) . ?
O2 C5 1.369(8) . ?
O2 C28 1.391(9) . ?
Cl1 C10 1.734(7) . ?
Cl2 C13 1.753(7) . ?
Cl3 C19 1.777(7) . ?
C1 C2 1.372(10) . ?
C1 C6 1.397(9) . ?
C1 C7 1.531(10) . ?
C2 C3 1.402(10) . ?
C2 H2 0.9500 . ?
C3 C4 1.379(10) . ?
C4 C5 1.403(10) . ?
C4 H4 0.9500 . ?
C5 C6 1.398(9) . ?
C6 H6 0.9500 . ?
C7 C15 1.549(9) . ?
C7 C21 1.567(9) . ?
C7 C9 1.570(9) . ?
C8 C20 1.501(10) . ?
C8 C26 1.515(11) . ?
C8 C14 1.538(9) . ?
C8 H8 1.0000 . ?
C9 C14 1.398(9) . ?
C9 C10 1.411(9) . ?
C10 C11 1.388(10) . ?
C11 C12 1.353(11) . ?
C11 H11 0.9500 . ?
C12 C13 1.378(10) . ?
C12 H12 0.9500 . ?
C13 C14 1.384(10) . ?
C15 C16 1.383(10) . ?
C15 C20 1.397(9) . ?
C16 C17 1.404(9) . ?
C16 H16 0.9500 . ?
C17 C18 1.394(10) . ?
C17 H17 0.9500 . ?
C18 C19 1.379(10) . ?
C18 H18 0.9500 . ?
C19 C20 1.396(9) . ?
C19 H19 0.9500 . ?
C21 C26 1.385(11) . ?
C21 C22 1.396(12) . ?
C22 C23 1.396(13) . ?
C22 H22 0.9500 . ?
C23 C24 1.351(17) . ?
C23 H23 0.9500 . ?
C24 C25 1.383(15) . ?
C24 H24 0.9500 . ?
C25 C26 1.367(11) . ?
C25 H25 0.9500 . ?
C27 H27A 0.9800 . ?
C27 H27B 0.9800 . ?
C27 H27C 0.9800 . ?
C28 H28A 0.9800 . ?
C28 H28B 0.9800 . ?
C28 H28C 0.9800 . ?
O3 C53 1.361(8) . ?
O3 C77 1.435(10) . ?
O4 C55 1.365(7) . ?
O4 C78 1.377(12) . ?
O4 C178 1.381(18) . ?
Cl11 C60 1.749(6) . ?
Cl12 C63 1.733(7) . ?
Cl13 C69 1.746(7) . ?
C51 C52 1.395(9) . ?
C51 C56 1.405(9) . ?
C51 C57 1.523(8) . ?
C52 C53 1.386(9) . ?
C52 H52 0.9500 . ?
C53 C54 1.395(9) . ?
C54 C55 1.401(9) . ?
C54 H54 0.9500 . ?
C55 C56 1.379(9) . ?
C56 H56 0.9500 . ?
C57 C59 1.540(9) . ?
C57 C65 1.549(8) . ?
C57 C71 1.573(8) . ?
C58 C76 1.490(9) . ?
C58 C64 1.508(9) . ?
C58 C70 1.526(9) . ?
C58 H58 1.0000 . ?
C59 C60 1.384(8) . ?
C59 C64 1.416(8) . ?
C60 C61 1.405(10) . ?
C61 C62 1.379(10) . ?
C61 H61 0.9500 . ?
C62 C63 1.366(10) . ?
C62 H62 0.9500 . ?
C63 C64 1.383(10) . ?
C65 C66 1.393(9) . ?
C65 C70 1.408(8) . ?
C66 C67 1.395(9) . ?
C66 H66 0.9500 . ?
C67 C68 1.366(10) . ?
C67 H67 0.9500 . ?
C68 C69 1.405(10) . ?
C68 H68 0.9500 . ?
C69 C70 1.358(9) . ?
C69 H69 0.9500 . ?
C71 C72 1.381(10) . ?
C71 C76 1.396(9) . ?
C72 C73 1.411(9) . ?
C72 H72 0.9500 . ?
C73 C74 1.400(11) . ?
C73 H73 0.9500 . ?
C74 C75 1.403(11) . ?
C74 H74 0.9500 . ?
C75 C76 1.378(8) . ?
C75 H75 0.9500 . ?
C77 H77A 0.9800 . ?
C77 H77B 0.9800 . ?
C77 H77C 0.9800 . ?
C78 H78A 0.9800 . ?
C78 H78B 0.9800 . ?
C78 H78C 0.9800 . ?
C178 H17A 0.9800 . ?
C178 H17B 0.9800 . ?
C178 H17C 0.9800 . ?

loop_
_geom_torsion_atom_site_label_1
_geom_torsion_atom_site_label_2
_geom_torsion_atom_site_label_3
_geom_torsion_atom_site_label_4
_geom_torsion
_geom_torsion_site_symmetry_1
_geom_torsion_site_symmetry_2
_geom_torsion_site_symmetry_3
_geom_torsion_site_symmetry_4
_geom_torsion_publ_flag
C6 C1 C2 C3 -2.9(11) . . . . ?
C7 C1 C2 C3 -168.7(6) . . . . ?
C27 O1 C3 C4 4.1(11) . . . . ?
C27 O1 C3 C2 -178.6(7) . . . . ?
C1 C2 C3 C4 0.8(11) . . . . ?
C1 C2 C3 O1 -176.6(7) . . . . ?
O1 C3 C4 C5 178.7(7) . . . . ?
C2 C3 C4 C5 1.5(11) . . . . ?
C28 O2 C5 C6 172.5(7) . . . . ?
C28 O2 C5 C4 -7.8(10) . . . . ?
C3 C4 C5 O2 178.7(7) . . . . ?
C3 C4 C5 C6 -1.7(11) . . . . ?
C2 C1 C6 C5 2.7(10) . . . . ?
C7 C1 C6 C5 169.1(6) . . . . ?
O2 C5 C6 C1 179.3(6) . . . . ?
C4 C5 C6 C1 -0.4(11) . . . . ?
C2 C1 C7 C15 -31.2(9) . . . . ?
C6 C1 C7 C15 162.6(6) . . . . ?
C2 C1 C7 C21 89.5(8) . . . . ?
C6 C1 C7 C21 -76.8(7) . . . . ?
C2 C1 C7 C9 -150.4(7) . . . . ?
C6 C1 C7 C9 43.4(8) . . . . ?
C1 C7 C9 C14 -166.5(6) . . . . ?
C15 C7 C9 C14 64.1(6) . . . . ?
C21 C7 C9 C14 -46.7(7) . . . . ?
C1 C7 C9 C10 21.4(10) . . . . ?
C15 C7 C9 C10 -108.0(8) . . . . ?
C21 C7 C9 C10 141.2(7) . . . . ?
C14 C9 C10 C11 8.8(10) . . . . ?
C7 C9 C10 C11 -179.4(7) . . . . ?
C14 C9 C10 Cl1 -165.6(5) . . . . ?
C7 C9 C10 Cl1 6.2(11) . . . . ?
C9 C10 C11 C12 -3.0(12) . . . . ?
Cl1 C10 C11 C12 171.8(6) . . . . ?
C10 C11 C12 C13 -3.5(12) . . . . ?
C11 C12 C13 C14 4.0(11) . . . . ?
C11 C12 C13 Cl2 -175.8(6) . . . . ?
C12 C13 C14 C9 2.1(11) . . . . ?
Cl2 C13 C14 C9 -178.1(5) . . . . ?
C12 C13 C14 C8 -170.6(7) . . . . ?
Cl2 C13 C14 C8 9.3(9) . . . . ?
C10 C9 C14 C13 -8.3(9) . . . . ?
C7 C9 C14 C13 178.3(6) . . . . ?
C10 C9 C14 C8 165.2(6) . . . . ?
C7 C9 C14 C8 -8.1(8) . . . . ?
C20 C8 C14 C13 122.3(7) . . . . ?
C26 C8 C14 C13 -124.6(7) . . . . ?
C20 C8 C14 C9 -50.9(7) . . . . ?
C26 C8 C14 C9 62.2(7) . . . . ?
C1 C7 C15 C16 -17.0(9) . . . . ?
C21 C7 C15 C16 -137.6(7) . . . . ?
C9 C7 C15 C16 111.3(7) . . . . ?
C1 C7 C15 C20 168.5(5) . . . . ?
C21 C7 C15 C20 47.9(7) . . . . ?
C9 C7 C15 C20 -63.2(6) . . . . ?
C20 C15 C16 C17 -6.2(10) . . . . ?
C7 C15 C16 C17 179.7(6) . . . . ?
C15 C16 C17 C18 1.9(10) . . . . ?
C16 C17 C18 C19 1.9(10) . . . . ?
C17 C18 C19 C20 -1.5(10) . . . . ?
C17 C18 C19 Cl3 175.9(5) . . . . ?
C18 C19 C20 C15 -2.8(9) . . . . ?
Cl3 C19 C20 C15 179.8(5) . . . . ?
C18 C19 C20 C8 171.6(6) . . . . ?
Cl3 C19 C20 C8 -5.8(9) . . . . ?
C16 C15 C20 C19 6.7(9) . . . . ?
C7 C15 C20 C19 -178.3(5) . . . . ?
C16 C15 C20 C8 -168.3(6) . . . . ?
C7 C15 C20 C8 6.6(8) . . . . ?
C26 C8 C20 C19 124.1(7) . . . . ?
C14 C8 C20 C19 -122.4(7) . . . . ?
C26 C8 C20 C15 -61.2(7) . . . . ?
C14 C8 C20 C15 52.3(8) . . . . ?
C1 C7 C21 C26 179.5(6) . . . . ?
C15 C7 C21 C26 -52.4(8) . . . . ?
C9 C7 C21 C26 53.0(7) . . . . ?
C1 C7 C21 C22 -3.4(10) . . . . ?
C15 C7 C21 C22 124.8(8) . . . . ?
C9 C7 C21 C22 -129.8(8) . . . . ?
C26 C21 C22 C23 -1.8(12) . . . . ?
C7 C21 C22 C23 -178.8(8) . . . . ?
C21 C22 C23 C24 3.0(15) . . . . ?
C22 C23 C24 C25 -1.6(16) . . . . ?
C23 C24 C25 C26 -0.9(14) . . . . ?
C24 C25 C26 C21 2.1(13) . . . . ?
C24 C25 C26 C8 179.0(8) . . . . ?
C22 C21 C26 C25 -0.7(12) . . . . ?
C7 C21 C26 C25 176.7(7) . . . . ?
C22 C21 C26 C8 -178.0(7) . . . . ?
C7 C21 C26 C8 -0.6(9) . . . . ?
C20 C8 C26 C25 -120.7(9) . . . . ?
C14 C8 C26 C25 126.6(8) . . . . ?
C20 C8 C26 C21 56.5(7) . . . . ?
C14 C8 C26 C21 -56.2(8) . . . . ?
C56 C51 C52 C53 3.6(9) . . . . ?
C57 C51 C52 C53 171.7(5) . . . . ?
C77 O3 C53 C52 172.9(7) . . . . ?
C77 O3 C53 C54 -4.3(10) . . . . ?
C51 C52 C53 O3 -179.1(5) . . . . ?
C51 C52 C53 C54 -1.9(9) . . . . ?
O3 C53 C54 C55 176.8(6) . . . . ?
C52 C53 C54 C55 -0.2(9) . . . . ?
C78 O4 C55 C56 -0.7(11) . . . . ?
C178 O4 C55 C56 -175.4(11) . . . . ?
C78 O4 C55 C54 179.7(8) . . . . ?
C178 O4 C55 C54 5.0(13) . . . . ?
C53 C54 C55 O4 -179.9(6) . . . . ?
C53 C54 C55 C56 0.5(9) . . . . ?
O4 C55 C56 C51 -178.3(5) . . . . ?
C54 C55 C56 C51 1.3(10) . . . . ?
C52 C51 C56 C55 -3.3(9) . . . . ?
C57 C51 C56 C55 -172.1(6) . . . . ?
C52 C51 C57 C59 150.6(5) . . . . ?
C56 C51 C57 C59 -41.2(7) . . . . ?
C52 C51 C57 C65 26.6(8) . . . . ?
C56 C51 C57 C65 -165.2(5) . . . . ?
C52 C51 C57 C71 -89.8(6) . . . . ?
C56 C51 C57 C71 78.5(6) . . . . ?
C51 C57 C59 C60 -22.9(9) . . . . ?
C65 C57 C59 C60 109.9(7) . . . . ?
C71 C57 C59 C60 -141.6(6) . . . . ?
C51 C57 C59 C64 165.3(5) . . . . ?
C65 C57 C59 C64 -61.8(6) . . . . ?
C71 C57 C59 C64 46.7(6) . . . . ?
C64 C59 C60 C61 -9.5(8) . . . . ?
C57 C59 C60 C61 179.1(6) . . . . ?
C64 C59 C60 Cl11 166.0(5) . . . . ?
C57 C59 C60 Cl11 -5.5(9) . . . . ?
C59 C60 C61 C62 3.7(10) . . . . ?
Cl11 C60 C61 C62 -172.2(6) . . . . ?
C60 C61 C62 C63 2.3(11) . . . . ?
C61 C62 C63 C64 -2.1(11) . . . . ?
C61 C62 C63 Cl12 176.5(6) . . . . ?
C62 C63 C64 C59 -4.1(10) . . . . ?
Cl12 C63 C64 C59 177.4(5) . . . . ?
C62 C63 C64 C58 170.8(6) . . . . ?
Cl12 C63 C64 C58 -7.7(9) . . . . ?
C60 C59 C64 C63 9.7(9) . . . . ?
C57 C59 C64 C63 -177.4(6) . . . . ?
C60 C59 C64 C58 -165.8(5) . . . . ?
C57 C59 C64 C58 7.1(7) . . . . ?
C76 C58 C64 C63 124.3(7) . . . . ?
C70 C58 C64 C63 -123.4(7) . . . . ?
C76 C58 C64 C59 -60.5(7) . . . . ?
C70 C58 C64 C59 51.8(7) . . . . ?
C51 C57 C65 C66 19.4(10) . . . . ?
C59 C57 C65 C66 -112.9(7) . . . . ?
C71 C57 C65 C66 136.3(7) . . . . ?
C51 C57 C65 C70 -168.4(5) . . . . ?
C59 C57 C65 C70 59.3(6) . . . . ?
C71 C57 C65 C70 -51.5(7) . . . . ?
C70 C65 C66 C67 6.2(10) . . . . ?
C57 C65 C66 C67 178.1(6) . . . . ?
C65 C66 C67 C68 -1.1(11) . . . . ?
C66 C67 C68 C69 -2.8(11) . . . . ?
C67 C68 C69 C70 1.4(10) . . . . ?
C67 C68 C69 Cl13 -177.2(5) . . . . ?
C68 C69 C70 C65 3.9(9) . . . . ?
Cl13 C69 C70 C65 -177.4(5) . . . . ?
C68 C69 C70 C58 -173.7(6) . . . . ?
Cl13 C69 C70 C58 4.9(9) . . . . ?
C66 C65 C70 C69 -7.7(9) . . . . ?
C57 C65 C70 C69 179.2(5) . . . . ?
C66 C65 C70 C58 170.2(6) . . . . ?
C57 C65 C70 C58 -2.9(7) . . . . ?
C76 C58 C70 C69 -122.5(6) . . . . ?
C64 C58 C70 C69 123.6(6) . . . . ?
C76 C58 C70 C65 59.8(6) . . . . ?
C64 C58 C70 C65 -54.2(7) . . . . ?
C51 C57 C71 C72 2.9(9) . . . . ?
C59 C57 C71 C72 130.0(7) . . . . ?
C65 C57 C71 C72 -123.8(7) . . . . ?
C51 C57 C71 C76 -179.6(5) . . . . ?
C59 C57 C71 C76 -52.4(7) . . . . ?
C65 C57 C71 C76 53.7(7) . . . . ?
C76 C71 C72 C73 0.2(10) . . . . ?
C57 C71 C72 C73 177.5(6) . . . . ?
C71 C72 C73 C74 1.5(11) . . . . ?
C72 C73 C74 C75 -0.7(11) . . . . ?
C73 C74 C75 C76 -1.9(11) . . . . ?
C74 C75 C76 C71 3.6(11) . . . . ?
C74 C75 C76 C58 -178.1(7) . . . . ?
C72 C71 C76 C75 -2.7(10) . . . . ?
C57 C71 C76 C75 179.6(7) . . . . ?
C72 C71 C76 C58 178.8(6) . . . . ?
C57 C71 C76 C58 1.1(8) . . . . ?
C64 C58 C76 C75 -123.5(7) . . . . ?
C70 C58 C76 C75 123.7(7) . . . . ?
C64 C58 C76 C71 54.9(7) . . . . ?
C70 C58 C76 C71 -57.9(7) . . . . ?
